data_7201071
loop_
_publ_author_name
'Aitipamula, Srinivasulu'
'Chow, Pui Shan'
'Tan, Reginald B. H.'

_publ_section_title
;
 Trimorphs of a pharmaceutical cocrystal involving two active
 pharmaceutical ingredients: potential relevance to combination drugs
;
_journal_issue 9
_journal_name_full CrystEngComm
_journal_page_first 1823
_journal_paper_doi 10.1039/b904616j
_journal_volume 11
_journal_year 2009
_chemical_formula_moiety 'C9 H11 N O2, C7 H6 O4'
_chemical_formula_sum 'C16 H17 N O6'
_chemical_formula_weight 319.31
_chemical_name_common
;
Form I of 1:1 cocrystal of ethenzamide and gentisic acid
;
_chemical_name_systematic
;
Form I of 1:1 cocrystal of ethenzamide and gentisic acid
;
_space_group_IT_number 2
_symmetry_cell_setting triclinic
_symmetry_space_group_name_Hall '-P 1'
_symmetry_space_group_name_H-M 'P -1'
_atom_sites_solution_hydrogens geom
_atom_sites_solution_primary direct
_atom_sites_solution_secondary difmap
_audit_creation_method SHELXL-97
_cell_angle_alpha 94.13(3)
_cell_angle_beta 91.52(3)
_cell_angle_gamma 113.94(3)
_cell_formula_units_Z 4
_cell_length_a 8.0485(16)
_cell_length_b 9.1139(18)
_cell_length_c 22.607(5)
_cell_measurement_reflns_used 4264
_cell_measurement_temperature 110(2)
_cell_measurement_theta_max 30.9526
_cell_measurement_theta_min 1.8096
_cell_volume 1508.9(7)
_computing_cell_refinement 'CrystalClear (Rigaku Inc., 2007)'
_computing_data_collection 'CrystalClear (Rigaku Inc., 2007)'
_computing_data_reduction 'CrystalClear (Rigaku Inc., 2007)'
_computing_structure_refinement 'SHELXL-97 (Sheldrick, 1997)'
_computing_structure_solution 'SHELXS-97 (Sheldrick, 1990)'
_diffrn_ambient_temperature 110(2)
_diffrn_measured_fraction_theta_full 0.989
_diffrn_measured_fraction_theta_max 0.989
_diffrn_measurement_device_type 'Rigaku Saturn 70 CCD area detector'
_diffrn_measurement_method '\w scans'
_diffrn_radiation_monochromator graphite
_diffrn_radiation_source 'fine-focus sealed tube'
_diffrn_radiation_type MoK\a
_diffrn_radiation_wavelength 0.71073
_diffrn_reflns_av_R_equivalents 0.0396
_diffrn_reflns_av_sigmaI/netI 0.0427
_diffrn_reflns_limit_h_max 10
_diffrn_reflns_limit_h_min -10
_diffrn_reflns_limit_k_max 12
_diffrn_reflns_limit_k_min -11
_diffrn_reflns_limit_l_max 30
_diffrn_reflns_limit_l_min -28
_diffrn_reflns_number 23198
_diffrn_reflns_theta_full 28.28
_diffrn_reflns_theta_max 28.28
_diffrn_reflns_theta_min 1.81
_exptl_absorpt_coefficient_mu 0.108
_exptl_absorpt_correction_T_max 0.996
_exptl_absorpt_correction_T_min 0.904
_exptl_absorpt_correction_type multi-scan
_exptl_absorpt_process_details 'Jacobson, R. (1998) Private communication'
_exptl_crystal_colour colorless
_exptl_crystal_density_diffrn 1.406
_exptl_crystal_density_method 'not measured'
_exptl_crystal_description block
_exptl_crystal_F_000 672
_exptl_crystal_size_max 0.15
_exptl_crystal_size_mid 0.15
_exptl_crystal_size_min 0.04
_refine_diff_density_max 0.448
_refine_diff_density_min -0.345
_refine_diff_density_rms 0.067
_refine_ls_extinction_method none
_refine_ls_goodness_of_fit_ref 1.173
_refine_ls_hydrogen_treatment mixed
_refine_ls_matrix_type full
_refine_ls_number_parameters 457
_refine_ls_number_reflns 7419
_refine_ls_number_restraints 1
_refine_ls_restrained_S_all 1.173
_refine_ls_R_factor_all 0.0937
_refine_ls_R_factor_gt 0.0763
_refine_ls_shift/su_max 0.001
_refine_ls_shift/su_mean 0.000
_refine_ls_structure_factor_coef Fsqd
_refine_ls_weighting_details 'calc w=1/[\s^2^(Fo^2^)+(0.0952P)^2^+0.4534P] where P=(Fo^2^+2Fc^2^)/3'
_refine_ls_weighting_scheme calc
_refine_ls_wR_factor_gt 0.1918
_refine_ls_wR_factor_ref 0.2055
_reflns_number_gt 6051
_reflns_number_total 7419
_reflns_threshold_expression >2sigma(I)
_cod_data_source_file b904616j.txt
_cod_data_source_block Form-I
_cod_depositor_comments
;
The following automatic conversions were performed:
'_symmetry_cell_setting' value 'Triclinic' changed to 'triclinic'
according to '/home/saulius/struct/CIF-dictionaries/cif_core.dic'
dictionary named 'cif_core.dic' version 2.4.1 from 2010-06-29.

Automatic conversion script
Id: cif_fix_enum 1527 2010-12-29 10:47:43Z saulius 
;
_cod_original_cell_volume 1508.9(5)
_cod_original_sg_symbol_H-M P-1
_cod_database_code 7201071

loop_
_symmetry_equiv_pos_as_xyz
'x, y, z'
'-x, -y, -z'

loop_
_atom_site_label
_atom_site_type_symbol
_atom_site_fract_x
_atom_site_fract_y
_atom_site_fract_z
_atom_site_U_iso_or_equiv
_atom_site_adp_type
_atom_site_occupancy
_atom_site_symmetry_multiplicity
_atom_site_calc_flag
_atom_site_refinement_flags
_atom_site_disorder_assembly
_atom_site_disorder_group
O4A O 0.9956(2) 0.80295(19) 0.74111(7) 0.0288(4) Uani 1 1 d . . .
O5A O 0.4391(2) 0.9464(2) 0.87567(7) 0.0320(4) Uani 1 1 d . . .
O3A O 0.2963(2) 0.6912(2) 0.80326(8) 0.0315(4) Uani 1 1 d . . .
O6A O 0.7415(2) 1.08292(19) 0.88458(8) 0.0334(4) Uani 1 1 d D . .
C10A C 0.6209(3) 0.8549(2) 0.81487(9) 0.0235(4) Uani 1 1 d . . .
C15A C 0.7956(3) 0.8816(3) 0.79772(9) 0.0243(4) Uani 1 1 d . . .
H15A H 0.8951 0.9723 0.8141 0.029 Uiso 1 1 calc R . .
C12A C 0.4979(3) 0.6112(3) 0.74834(10) 0.0272(5) Uani 1 1 d . . .
H12A H 0.3988 0.5205 0.7317 0.033 Uiso 1 1 calc R . .
C13A C 0.6712(3) 0.6374(3) 0.73248(10) 0.0257(4) Uani 1 1 d . . .
H13A H 0.6883 0.5635 0.7055 0.031 Uiso 1 1 calc R . .
C14A C 0.8216(3) 0.7742(3) 0.75652(10) 0.0242(4) Uani 1 1 d . . .
C16A C 0.5934(3) 0.9664(3) 0.86075(10) 0.0260(4) Uani 1 1 d . . .
C11A C 0.4707(3) 0.7201(3) 0.78928(10) 0.0247(4) Uani 1 1 d . . .
H10A H 0.995(4) 0.734(4) 0.7072(15) 0.055(9) Uiso 1 1 d . . .
H7A H 0.308(4) 0.775(4) 0.8340(15) 0.061(9) Uiso 1 1 d . . .
H11A H 0.724(6) 1.150(5) 0.9143(15) 0.103(15) Uiso 1 1 d D . .
O1B O 0.7294(2) 0.60952(19) 0.47990(7) 0.0309(4) Uani 1 1 d . . .
O2B O 0.9781(2) 0.6147(2) 0.64456(7) 0.0346(4) Uani 1 1 d . . .
C1B C 0.8257(3) 0.4785(3) 0.55270(10) 0.0263(5) Uani 1 1 d . . .
N1B N 0.8595(3) 0.7489(3) 0.58901(11) 0.0352(5) Uani 1 1 d . . .
C6B C 0.8423(3) 0.3403(3) 0.56887(10) 0.0298(5) Uani 1 1 d . . .
H6B H 0.8936 0.3418 0.6064 0.036 Uiso 1 1 calc R . .
C7B C 0.8944(3) 0.6211(3) 0.59838(10) 0.0280(5) Uani 1 1 d . . .
C2B C 0.7475(3) 0.4741(3) 0.49567(10) 0.0272(5) Uani 1 1 d . . .
C3B C 0.6922(3) 0.3346(3) 0.45719(11) 0.0314(5) Uani 1 1 d . . .
H3B H 0.6428 0.3323 0.4193 0.038 Uiso 1 1 calc R . .
C5B C 0.7846(3) 0.2003(3) 0.53067(11) 0.0324(5) Uani 1 1 d . . .
H5B H 0.7959 0.1090 0.5426 0.039 Uiso 1 1 calc R . .
C4B C 0.7102(3) 0.1986(3) 0.47485(11) 0.0328(5) Uani 1 1 d . . .
H4B H 0.6718 0.1058 0.4488 0.039 Uiso 1 1 calc R . .
C8B C 0.6695(3) 0.6133(3) 0.41987(11) 0.0353(5) Uani 1 1 d . . .
H8AA H 0.5470 0.5313 0.4109 0.042 Uiso 1 1 calc R . .
H8BA H 0.7498 0.5931 0.3923 0.042 Uiso 1 1 calc R . .
C9B C 0.6733(4) 0.7779(3) 0.41461(14) 0.0457(7) Uani 1 1 d . . .
H9AA H 0.5924 0.7959 0.4418 0.069 Uiso 1 1 calc R . .
H9CA H 0.6351 0.7851 0.3747 0.069 Uiso 1 1 calc R . .
H9BA H 0.7949 0.8579 0.4240 0.069 Uiso 1 1 calc R . .
H1B H 0.806(4) 0.754(3) 0.5555(13) 0.030(7) Uiso 1 1 d . . .
H2B H 0.898(4) 0.835(4) 0.6154(15) 0.056(9) Uiso 1 1 d . . .
O3B O 0.9077(2) 1.0598(2) 0.65842(7) 0.0312(4) Uani 1 1 d . . .
O5B O 1.0910(2) 1.3333(2) 0.71653(8) 0.0353(4) Uani 1 1 d . . .
O4B O 0.2918(2) 1.0948(2) 0.74951(8) 0.0366(4) Uani 1 1 d . . .
C10B C 0.7704(3) 1.2047(2) 0.72079(10) 0.0242(4) Uani 1 1 d . . .
O6B O 0.9535(2) 1.45188(19) 0.77582(7) 0.0318(4) Uani 1 1 d . . .
C11B C 0.7588(3) 1.0728(3) 0.68180(10) 0.0243(4) Uani 1 1 d . . .
C15B C 0.6112(3) 1.2076(3) 0.74341(10) 0.0264(5) Uani 1 1 d . . .
H15B H 0.6186 1.2940 0.7695 0.032 Uiso 1 1 calc R . .
C16B C 0.9512(3) 1.3344(3) 0.73719(10) 0.0267(5) Uani 1 1 d . . .
C13B C 0.4332(3) 0.9537(3) 0.68816(10) 0.0272(5) Uani 1 1 d . . .
H13B H 0.3207 0.8702 0.6769 0.033 Uiso 1 1 calc R . .
C12B C 0.5893(3) 0.9491(3) 0.66619(10) 0.0272(5) Uani 1 1 d . . .
H12B H 0.5810 0.8617 0.6405 0.033 Uiso 1 1 calc R . .
C14B C 0.4432(3) 1.0833(3) 0.72733(10) 0.0262(5) Uani 1 1 d . . .
H10B H 0.192(4) 0.996(4) 0.7449(14) 0.050(9) Uiso 1 1 d . . .
H7B H 1.008(5) 1.155(5) 0.6748(16) 0.072(11) Uiso 1 1 d . . .
H11B H 1.072(5) 1.528(5) 0.7825(18) 0.082(12) Uiso 1 1 d . . .
C7A C 0.5898(3) 1.2688(3) 0.99422(10) 0.0263(5) Uani 1 1 d . . .
C4A C 0.6828(3) 1.6530(3) 1.12952(11) 0.0337(5) Uani 1 1 d . . .
H4A H 0.7058 1.7385 1.1582 0.040 Uiso 1 1 calc R . .
C5A C 0.8263(3) 1.6376(3) 1.10131(11) 0.0336(5) Uani 1 1 d . . .
H5A H 0.9454 1.7111 1.1113 0.040 Uiso 1 1 calc R . .
C9A C -0.0227(3) 1.1721(3) 1.06107(12) 0.0379(6) Uani 1 1 d . . .
H9AB H -0.0147 1.0771 1.0741 0.057 Uiso 1 1 calc R . .
H9CB H -0.0315 1.1645 1.0184 0.057 Uiso 1 1 calc R . .
H9BB H -0.1287 1.1816 1.0761 0.057 Uiso 1 1 calc R . .
H1A H 0.335(4) 1.143(4) 1.0019(14) 0.048(8) Uiso 1 1 d . . .
H2A H 0.414(4) 1.076(3) 0.9510(13) 0.035(7) Uiso 1 1 d . . .
O1A O 0.2977(2) 1.29748(19) 1.05957(7) 0.0293(4) Uani 1 1 d . . .
O2A O 0.7255(2) 1.27856(19) 0.96591(7) 0.0319(4) Uani 1 1 d . . .
N1A N 0.4284(3) 1.1466(2) 0.98245(10) 0.0324(5) Uani 1 1 d . . .
C1A C 0.6137(3) 1.3972(3) 1.04310(10) 0.0246(4) Uani 1 1 d . . .
C2A C 0.4699(3) 1.4131(3) 1.07318(10) 0.0263(5) Uani 1 1 d . . .
C8A C 0.1456(3) 1.3189(3) 1.08415(11) 0.0312(5) Uani 1 1 d . . .
H8BB H 0.1389 1.4161 1.0717 0.037 Uiso 1 1 calc R . .
H8AB H 0.1572 1.3274 1.1272 0.037 Uiso 1 1 calc R . .
C3A C 0.5054(3) 1.5422(3) 1.11551(10) 0.0307(5) Uani 1 1 d . . .
H3A H 0.4098 1.5543 1.1344 0.037 Uiso 1 1 calc R . .
C6A C 0.7900(3) 1.5110(3) 1.05787(10) 0.0285(5) Uani 1 1 d . . .
H6A H 0.8860 1.5022 1.0382 0.034 Uiso 1 1 calc R . .

loop_
_atom_site_aniso_label
_atom_site_aniso_U_11
_atom_site_aniso_U_22
_atom_site_aniso_U_33
_atom_site_aniso_U_23
_atom_site_aniso_U_13
_atom_site_aniso_U_12
O4A 0.0228(8) 0.0306(8) 0.0318(9) -0.0047(7) 0.0039(6) 0.0106(7)
O5A 0.0225(8) 0.0331(9) 0.0348(9) -0.0079(7) 0.0028(6) 0.0074(7)
O3A 0.0209(7) 0.0313(9) 0.0354(9) -0.0081(7) 0.0030(6) 0.0054(7)
O6A 0.0257(8) 0.0296(9) 0.0370(10) -0.0110(7) 0.0034(7) 0.0057(7)
C10A 0.0244(10) 0.0229(10) 0.0233(11) 0.0019(8) 0.0008(8) 0.0097(8)
C15A 0.0226(10) 0.0226(10) 0.0242(11) -0.0004(8) 0.0001(8) 0.0061(8)
C12A 0.0256(10) 0.0251(11) 0.0265(11) -0.0016(9) 0.0017(8) 0.0066(9)
C13A 0.0262(10) 0.0254(11) 0.0245(11) -0.0013(8) 0.0023(8) 0.0101(9)
C14A 0.0220(10) 0.0257(11) 0.0239(11) 0.0030(8) 0.0026(8) 0.0086(9)
C16A 0.0242(10) 0.0235(10) 0.0274(11) 0.0008(9) 0.0022(8) 0.0071(9)
C11A 0.0218(10) 0.0259(11) 0.0256(11) 0.0035(9) 0.0038(8) 0.0085(9)
O1B 0.0366(9) 0.0266(8) 0.0303(9) 0.0007(7) -0.0011(7) 0.0142(7)
O2B 0.0328(9) 0.0413(10) 0.0292(9) -0.0090(7) -0.0014(7) 0.0167(8)
C1B 0.0251(10) 0.0279(11) 0.0251(11) 0.0002(9) 0.0043(8) 0.0103(9)
N1B 0.0412(12) 0.0307(11) 0.0335(12) -0.0053(9) 0.0007(9) 0.0158(9)
C6B 0.0292(11) 0.0339(12) 0.0274(12) 0.0004(9) 0.0025(9) 0.0143(10)
C7B 0.0244(10) 0.0283(11) 0.0278(12) -0.0029(9) 0.0060(9) 0.0079(9)
C2B 0.0260(10) 0.0256(11) 0.0296(12) 0.0007(9) 0.0033(9) 0.0104(9)
C3B 0.0331(12) 0.0304(12) 0.0272(12) -0.0037(9) -0.0014(9) 0.0108(10)
C5B 0.0371(12) 0.0287(12) 0.0330(13) 0.0005(10) 0.0038(10) 0.0153(10)
C4B 0.0363(12) 0.0248(11) 0.0328(13) -0.0051(9) 0.0016(10) 0.0092(10)
C8B 0.0368(13) 0.0424(14) 0.0299(13) 0.0066(10) 0.0010(10) 0.0190(11)
C9B 0.0473(15) 0.0446(16) 0.0495(17) 0.0138(13) 0.0042(13) 0.0216(13)
O3B 0.0279(8) 0.0288(8) 0.0360(9) -0.0049(7) 0.0055(7) 0.0117(7)
O5B 0.0251(8) 0.0313(9) 0.0449(10) -0.0078(7) 0.0023(7) 0.0085(7)
O4B 0.0251(8) 0.0317(9) 0.0487(11) -0.0097(8) 0.0061(7) 0.0092(7)
C10B 0.0237(10) 0.0199(10) 0.0263(11) 0.0021(8) 0.0009(8) 0.0061(8)
O6B 0.0275(8) 0.0269(8) 0.0355(9) -0.0083(7) 0.0007(7) 0.0076(7)
C11B 0.0242(10) 0.0260(11) 0.0232(11) 0.0023(8) 0.0022(8) 0.0108(9)
C15B 0.0272(11) 0.0239(11) 0.0259(11) -0.0015(8) 0.0011(8) 0.0090(9)
C16B 0.0277(11) 0.0234(10) 0.0266(11) -0.0014(8) -0.0013(9) 0.0088(9)
C13B 0.0271(11) 0.0258(11) 0.0244(11) -0.0003(9) 0.0000(8) 0.0068(9)
C12B 0.0307(11) 0.0229(11) 0.0253(11) -0.0026(8) -0.0003(9) 0.0090(9)
C14B 0.0242(10) 0.0268(11) 0.0281(11) -0.0002(9) 0.0033(8) 0.0111(9)
C7A 0.0262(10) 0.0270(11) 0.0254(11) 0.0007(9) 0.0008(8) 0.0108(9)
C4A 0.0383(13) 0.0293(12) 0.0297(12) -0.0047(9) 0.0014(10) 0.0110(10)
C5A 0.0312(12) 0.0304(12) 0.0313(13) -0.0039(10) -0.0009(9) 0.0058(10)
C9A 0.0245(11) 0.0407(14) 0.0451(15) 0.0034(12) 0.0079(10) 0.0094(11)
O1A 0.0216(7) 0.0311(8) 0.0322(9) -0.0032(7) 0.0028(6) 0.0087(7)
O2A 0.0265(8) 0.0316(9) 0.0346(9) -0.0073(7) 0.0031(7) 0.0105(7)
N1A 0.0283(10) 0.0294(10) 0.0341(11) -0.0068(9) 0.0042(8) 0.0076(9)
C1A 0.0263(10) 0.0229(10) 0.0237(11) 0.0022(8) 0.0015(8) 0.0091(9)
C2A 0.0259(11) 0.0269(11) 0.0251(11) 0.0020(9) -0.0004(8) 0.0100(9)
C8A 0.0257(11) 0.0376(13) 0.0321(13) 0.0037(10) 0.0072(9) 0.0144(10)
C3A 0.0309(12) 0.0328(12) 0.0270(12) -0.0022(9) 0.0032(9) 0.0125(10)
C6A 0.0276(11) 0.0305(12) 0.0262(11) 0.0003(9) 0.0017(9) 0.0111(9)

loop_
_atom_type_symbol
_atom_type_description
_atom_type_scat_dispersion_real
_atom_type_scat_dispersion_imag
_atom_type_scat_source
C C 0.0033 0.0000 'International Tables Vol C Tables 4.2.6.8 and 6.1.1.4'
H H 0.0000 0.0000 'International Tables Vol C Tables 4.2.6.8 and 6.1.1.4'
N N 0.0061 0.0000 'International Tables Vol C Tables 4.2.6.8 and 6.1.1.4'
O O 0.0106 0.0000 'International Tables Vol C Tables 4.2.6.8 and 6.1.1.4'

loop_
_geom_angle_atom_site_label_1
_geom_angle_atom_site_label_2
_geom_angle_atom_site_label_3
_geom_angle
_geom_angle_site_symmetry_1
_geom_angle_site_symmetry_3
_geom_angle_publ_flag
C14A O4A H10A 111.5(19) . . ?
C11A O3A H7A 105(2) . . ?
C16A O6A H11A 115(3) . . ?
C15A C10A C11A 119.73(19) . . ?
C15A C10A C16A 120.59(19) . . ?
C11A C10A C16A 119.67(19) . . ?
C14A C15A C10A 120.5(2) . . ?
C14A C15A H15A 119.8 . . ?
C10A C15A H15A 119.8 . . ?
C13A C12A C11A 120.2(2) . . ?
C13A C12A H12A 119.9 . . ?
C11A C12A H12A 119.9 . . ?
C12A C13A C14A 120.7(2) . . ?
C12A C13A H13A 119.7 . . ?
C14A C13A H13A 119.7 . . ?
O4A C14A C15A 119.05(19) . . ?
O4A C14A C13A 121.58(19) . . ?
C15A C14A C13A 119.36(19) . . ?
O5A C16A O6A 123.0(2) . . ?
O5A C16A C10A 121.5(2) . . ?
O6A C16A C10A 115.45(19) . . ?
O3A C11A C12A 118.52(19) . . ?
O3A C11A C10A 121.95(19) . . ?
C12A C11A C10A 119.53(19) . . ?
C2B O1B C8B 118.91(18) . . ?
C6B C1B C2B 118.2(2) . . ?
C6B C1B C7B 116.2(2) . . ?
C2B C1B C7B 125.5(2) . . ?
C7B N1B H1B 121.0(18) . . ?
C7B N1B H2B 121(2) . . ?
H1B N1B H2B 118(3) . . ?
C5B C6B C1B 122.0(2) . . ?
C5B C6B H6B 119.0 . . ?
C1B C6B H6B 119.0 . . ?
O2B C7B N1B 122.0(2) . . ?
O2B C7B C1B 119.0(2) . . ?
N1B C7B C1B 119.0(2) . . ?
O1B C2B C3B 122.0(2) . . ?
O1B C2B C1B 118.32(19) . . ?
C3B C2B C1B 119.7(2) . . ?
C4B C3B C2B 120.6(2) . . ?
C4B C3B H3B 119.7 . . ?
C2B C3B H3B 119.7 . . ?
C4B C5B C6B 119.0(2) . . ?
C4B C5B H5B 120.5 . . ?
C6B C5B H5B 120.5 . . ?
C5B C4B C3B 120.5(2) . . ?
C5B C4B H4B 119.7 . . ?
C3B C4B H4B 119.7 . . ?
O1B C8B C9B 107.2(2) . . ?
O1B C8B H8AA 110.3 . . ?
C9B C8B H8AA 110.3 . . ?
O1B C8B H8BA 110.3 . . ?
C9B C8B H8BA 110.3 . . ?
H8AA C8B H8BA 108.5 . . ?
C8B C9B H9AA 109.5 . . ?
C8B C9B H9CA 109.5 . . ?
H9AA C9B H9CA 109.5 . . ?
C8B C9B H9BA 109.5 . . ?
H9AA C9B H9BA 109.5 . . ?
H9CA C9B H9BA 109.5 . . ?
C11B O3B H7B 104(2) . . ?
C14B O4B H10B 111.0(19) . . ?
C15B C10B C11B 119.45(19) . . ?
C15B C10B C16B 122.10(19) . . ?
C11B C10B C16B 118.44(19) . . ?
C16B O6B H11B 109(2) . . ?
O3B C11B C12B 117.81(19) . . ?
O3B C11B C10B 123.05(19) . . ?
C12B C11B C10B 119.14(19) . . ?
C14B C15B C10B 120.69(19) . . ?
C14B C15B H15B 119.7 . . ?
C10B C15B H15B 119.7 . . ?
O5B C16B O6B 122.4(2) . . ?
O5B C16B C10B 122.18(19) . . ?
O6B C16B C10B 115.45(19) . . ?
C12B C13B C14B 120.3(2) . . ?
C12B C13B H13B 119.8 . . ?
C14B C13B H13B 119.8 . . ?
C13B C12B C11B 121.1(2) . . ?
C13B C12B H12B 119.5 . . ?
C11B C12B H12B 119.5 . . ?
O4B C14B C15B 118.15(19) . . ?
O4B C14B C13B 122.5(2) . . ?
C15B C14B C13B 119.3(2) . . ?
O2A C7A N1A 121.5(2) . . ?
O2A C7A C1A 118.6(2) . . ?
N1A C7A C1A 119.9(2) . . ?
C5A C4A C3A 120.6(2) . . ?
C5A C4A H4A 119.7 . . ?
C3A C4A H4A 119.7 . . ?
C4A C5A C6A 119.2(2) . . ?
C4A C5A H5A 120.4 . . ?
C6A C5A H5A 120.4 . . ?
C8A C9A H9AB 109.5 . . ?
C8A C9A H9CB 109.5 . . ?
H9AB C9A H9CB 109.5 . . ?
C8A C9A H9BB 109.5 . . ?
H9AB C9A H9BB 109.5 . . ?
H9CB C9A H9BB 109.5 . . ?
C2A O1A C8A 119.39(17) . . ?
C7A N1A H1A 120(2) . . ?
C7A N1A H2A 118.8(18) . . ?
H1A N1A H2A 120(3) . . ?
C6A C1A C2A 118.3(2) . . ?
C6A C1A C7A 117.06(19) . . ?
C2A C1A C7A 124.6(2) . . ?
O1A C2A C3A 122.1(2) . . ?
O1A C2A C1A 117.78(19) . . ?
C3A C2A C1A 120.2(2) . . ?
O1A C8A C9A 106.44(19) . . ?
O1A C8A H8BB 110.4 . . ?
C9A C8A H8BB 110.4 . . ?
O1A C8A H8AB 110.4 . . ?
C9A C8A H8AB 110.4 . . ?
H8BB C8A H8AB 108.6 . . ?
C4A C3A C2A 120.1(2) . . ?
C4A C3A H3A 120.0 . . ?
C2A C3A H3A 120.0 . . ?
C5A C6A C1A 121.6(2) . . ?
C5A C6A H6A 119.2 . . ?
C1A C6A H6A 119.2 . . ?

loop_
_geom_bond_atom_site_label_1
_geom_bond_atom_site_label_2
_geom_bond_distance
_geom_bond_site_symmetry_2
_geom_bond_publ_flag
O4A C14A 1.376(2) . ?
O4A H10A 0.95(3) . ?
O5A C16A 1.240(3) . ?
O3A C11A 1.369(3) . ?
O3A H7A 0.97(3) . ?
O6A C16A 1.302(3) . ?
O6A H11A 0.929(19) . ?
C10A C15A 1.396(3) . ?
C10A C11A 1.400(3) . ?
C10A C16A 1.483(3) . ?
C15A C14A 1.384(3) . ?
C15A H15A 0.9300 . ?
C12A C13A 1.378(3) . ?
C12A C11A 1.395(3) . ?
C12A H12A 0.9300 . ?
C13A C14A 1.399(3) . ?
C13A H13A 0.9300 . ?
O1B C2B 1.371(3) . ?
O1B C8B 1.435(3) . ?
O2B C7B 1.245(3) . ?
C1B C6B 1.392(3) . ?
C1B C2B 1.410(3) . ?
C1B C7B 1.502(3) . ?
N1B C7B 1.333(3) . ?
N1B H1B 0.87(3) . ?
N1B H2B 0.89(3) . ?
C6B C5B 1.389(3) . ?
C6B H6B 0.9300 . ?
C2B C3B 1.390(3) . ?
C3B C4B 1.389(3) . ?
C3B H3B 0.9300 . ?
C5B C4B 1.379(3) . ?
C5B H5B 0.9300 . ?
C4B H4B 0.9300 . ?
C8B C9B 1.502(4) . ?
C8B H8AA 0.9700 . ?
C8B H8BA 0.9700 . ?
C9B H9AA 0.9600 . ?
C9B H9CA 0.9600 . ?
C9B H9BA 0.9600 . ?
O3B C11B 1.368(2) . ?
O3B H7B 0.95(4) . ?
O5B C16B 1.233(3) . ?
O4B C14B 1.369(3) . ?
O4B H10B 0.93(3) . ?
C10B C15B 1.402(3) . ?
C10B C11B 1.408(3) . ?
C10B C16B 1.471(3) . ?
O6B C16B 1.326(3) . ?
O6B H11B 0.92(4) . ?
C11B C12B 1.388(3) . ?
C15B C14B 1.384(3) . ?
C15B H15B 0.9300 . ?
C13B C12B 1.379(3) . ?
C13B C14B 1.398(3) . ?
C13B H13B 0.9300 . ?
C12B H12B 0.9300 . ?
C7A O2A 1.256(3) . ?
C7A N1A 1.327(3) . ?
C7A C1A 1.499(3) . ?
C4A C5A 1.385(3) . ?
C4A C3A 1.385(3) . ?
C4A H4A 0.9300 . ?
C5A C6A 1.389(3) . ?
C5A H5A 0.9300 . ?
C9A C8A 1.513(3) . ?
C9A H9AB 0.9600 . ?
C9A H9CB 0.9600 . ?
C9A H9BB 0.9600 . ?
O1A C2A 1.368(3) . ?
O1A C8A 1.435(3) . ?
N1A H1A 0.87(3) . ?
N1A H2A 0.89(3) . ?
C1A C6A 1.390(3) . ?
C1A C2A 1.410(3) . ?
C2A C3A 1.390(3) . ?
C8A H8BB 0.9700 . ?
C8A H8AB 0.9700 . ?
C3A H3A 0.9300 . ?
C6A H6A 0.9300 . ?

loop_
_geom_hbond_atom_site_label_D
_geom_hbond_atom_site_label_H
_geom_hbond_atom_site_label_A
_geom_hbond_distance_DH
_geom_hbond_distance_HA
_geom_hbond_distance_DA
_geom_hbond_angle_DHA
_geom_hbond_site_symmetry_A
N1A H1A O1A 0.87(3) 1.97(3) 2.639(3) 133(3) .
N1B H1B O1B 0.87(3) 2.00(3) 2.670(3) 133(2) .
N1A H2A O5A 0.89(3) 2.06(3) 2.945(3) 167(2) .
N1B H2B O3B 0.89(3) 2.18(3) 3.013(3) 156(3) .
O3A H7A O5A 0.97(3) 1.69(3) 2.568(2) 150(3) .
O3B H7B O5B 0.95(4) 1.69(4) 2.561(3) 151(3) .
O4A H10A O2B 0.95(3) 1.69(3) 2.641(2) 175(3) .
O4B H10B O4A 0.93(3) 1.82(3) 2.748(3) 176(3) 1_455
O6A H11A O2A 0.929(19) 1.59(2) 2.511(2) 171(4) .
O6B H11B O3A 0.92(4) 1.84(4) 2.754(3) 172(4) 1_665
